data_7103699
loop_
_publ_author_name
'Lee, Young-Joo'
'Lee, Jong-Dae'
'Ko, Jaejung'
'Kim, Sang-Hern'
'Kang, Sang Ook'

_publ_section_title
;
 Novel titanium complexes of a multidentate dicarbollide ligand. Synthesis
 and structural characterization of a constrained geometry complex
;
_journal_coden_ASTM CHCOFS
_journal_issue 12
_journal_name_full
;
 Chemical Communications (Cambridge, United Kingdom)
;
_journal_page_first 1364
_journal_page_last 1365
_journal_paper_doi 10.1039/b301772a
_journal_year 2003
_chemical_formula_moiety (DcabNN)Ti(NMe2)
_chemical_formula_sum 'C12 H37 B9 N4 Ti'
_chemical_formula_weight 382.65
_space_group_IT_number 14
_symmetry_cell_setting monoclinic
_symmetry_space_group_name_Hall '-P 2yn'
_symmetry_space_group_name_H-M 'P 1 21/n 1'
_atom_sites_solution_hydrogens geom
_atom_sites_solution_primary direct
_atom_sites_solution_secondary difmap
_audit_creation_method SHELXL-97
_cell_angle_alpha 90.00
_cell_angle_beta 92.438(3)
_cell_angle_gamma 90.00
_cell_formula_units_Z 4
_cell_length_a 9.2029(13)
_cell_length_b 15.714(2)
_cell_length_c 14.790(2)
_cell_measurement_reflns_used 25
_cell_measurement_temperature 293(2)
_cell_volume 2137.0(5)
_computing_cell_refinement 'SMART Area-Detector Software Package (Bruker AXS, 1995)'
_computing_data_collection 'SMART Area-Detector Software Package (Bruker AXS, 1995)'
_computing_data_reduction 'XPREP: part of SHELXTL 5.04(Bruker AXS, 1995)'
_computing_molecular_graphics 'ORTEP3 (Jonson & Burrett, 1998)'
_computing_publication_material SHELXL-97(Sheldrick,1997)
_computing_structure_refinement 'SHELXL-97 (Sheldrick, 1997)'
_computing_structure_solution 'SHELXS-97 (Sheldrick, 1990)'
_diffrn_ambient_temperature 223(2)
_diffrn_measured_fraction_theta_full 0.960
_diffrn_measured_fraction_theta_max 0.960
_diffrn_measurement_device_type 'Bruker SMART diffractometer/CCD area detector'
_diffrn_measurement_method \w/2wq
_diffrn_radiation_monochromator graphite
_diffrn_radiation_source 'fine-focus sealed tube'
_diffrn_radiation_type MoK\a
_diffrn_radiation_wavelength 0.71073
_diffrn_reflns_av_R_equivalents 0.1002
_diffrn_reflns_av_sigmaI/netI 0.1366
_diffrn_reflns_limit_h_max 11
_diffrn_reflns_limit_h_min -10
_diffrn_reflns_limit_k_max 19
_diffrn_reflns_limit_k_min -18
_diffrn_reflns_limit_l_max 17
_diffrn_reflns_limit_l_min -13
_diffrn_reflns_number 11211
_diffrn_reflns_theta_full 25.54
_diffrn_reflns_theta_max 25.54
_diffrn_reflns_theta_min 1.89
_exptl_absorpt_coefficient_mu 0.404
_exptl_absorpt_correction_type '\y scans'
_exptl_crystal_colour Red
_exptl_crystal_density_diffrn 1.189
_exptl_crystal_density_method 'not measured'
_exptl_crystal_description Block
_exptl_crystal_F_000 816
_exptl_crystal_size_max 0.34
_exptl_crystal_size_mid 0.22
_exptl_crystal_size_min 0.10
_refine_diff_density_max 0.432
_refine_diff_density_min -0.263
_refine_diff_density_rms 0.069
_refine_ls_extinction_method none
_refine_ls_goodness_of_fit_ref 0.955
_refine_ls_hydrogen_treatment mixed
_refine_ls_matrix_type full
_refine_ls_number_parameters 252
_refine_ls_number_reflns 3982
_refine_ls_number_restraints 0
_refine_ls_restrained_S_all 0.955
_refine_ls_R_factor_all 0.1617
_refine_ls_R_factor_gt 0.0740
_refine_ls_shift/su_max 0.000
_refine_ls_shift/su_mean 0.000
_refine_ls_structure_factor_coef Fsqd
_refine_ls_weighting_details 'w=1/[\s^2^(Fo^2^)+(0.0788P)^2^+0.0000P] where P=(Fo^2^+2Fc^2^)/3'
_refine_ls_weighting_scheme calc
_refine_ls_wR_factor_gt 0.1422
_refine_ls_wR_factor_ref 0.1710
_reflns_number_gt 2050
_reflns_number_total 3982
_reflns_threshold_expression >2sigma(I)
_cod_data_source_file b301772a.txt
_cod_data_source_block (DcabNN)Ti(NMe2)2
_cod_depositor_comments
;
The following automatic conversions were performed:
'_symmetry_cell_setting' value 'Monoclinic' changed to 'monoclinic'
according to '/home/saulius/struct/CIF-dictionaries/cif_core.dic'
dictionary named 'cif_core.dic' version 2.4.1 from 2010-06-29.

Automatic conversion script
Id: cif_fix_enum 1527 2010-12-29 10:47:43Z saulius 

The following automatic conversions were performed:

'_refine_ls_weighting_scheme' value 'calc
w=1/[\s^2^(Fo^2^)+(0.0788P)^2^+0.0000P] where P=(Fo^2^+2Fc^2^)/3' was
changed to 'calc'. New tag '_refine_ls_weighting_details' was
created. The value of the new tag was set to
'w=1/[\s^2^(Fo^2^)+(0.0788P)^2^+0.0000P] where P=(Fo^2^+2Fc^2^)/3'.

Automatic conversion script
Id: cif_fix_values 3143 2015-03-26 13:38:13Z robertas 
;
_cod_original_sg_symbol_H-M P21/n
_cod_database_code 7103699

loop_
_symmetry_equiv_pos_as_xyz
'x, y, z'
'-x+1/2, y+1/2, -z+1/2'
'-x, -y, -z'
'x-1/2, -y-1/2, z-1/2'

loop_
_atom_site_label
_atom_site_type_symbol
_atom_site_fract_x
_atom_site_fract_y
_atom_site_fract_z
_atom_site_U_iso_or_equiv
_atom_site_adp_type
_atom_site_occupancy
_atom_site_calc_flag
_atom_site_refinement_flags
_atom_site_disorder_assembly
_atom_site_disorder_group
Ti1 Ti 0.62485(9) 0.85862(5) 0.85114(5) 0.0346(3) Uani 1 d . . .
N1 N 0.7842(4) 0.8410(2) 0.9338(2) 0.0403(10) Uani 1 d . . .
N2 N 0.6274(4) 0.9794(2) 0.8443(2) 0.0426(10) Uani 1 d . . .
N3 N 0.6945(4) 0.8197(2) 0.7138(2) 0.0341(9) Uani 1 d . . .
N4 N 0.2881(4) 0.9067(2) 0.6273(2) 0.0382(10) Uani 1 d . . .
C1 C 0.4618(5) 0.7688(2) 0.7626(3) 0.0315(11) Uani 1 d . . .
C2 C 0.3670(4) 0.8506(3) 0.7844(3) 0.0302(10) Uani 1 d . . .
C3 C 0.8491(6) 0.7595(3) 0.9587(3) 0.0573(15) Uani 1 d . . .
H3A H 0.9509 0.7671 0.9733 0.086 Uiso 1 calc R . .
H3B H 0.8369 0.7206 0.9089 0.086 Uiso 1 calc R . .
H3C H 0.8023 0.7369 1.0103 0.086 Uiso 1 calc R . .
C4 C 0.8314(6) 0.9016(4) 1.0032(4) 0.0729(18) Uani 1 d . . .
H4A H 0.8110 0.8792 1.0617 0.109 Uiso 1 calc R . .
H4B H 0.7802 0.9543 0.9937 0.109 Uiso 1 calc R . .
H4C H 0.9340 0.9113 0.9999 0.109 Uiso 1 calc R . .
C5 C 0.7743(6) 1.0121(3) 0.8282(4) 0.0661(16) Uani 1 d . . .
H5A H 0.7730 1.0418 0.7714 0.099 Uiso 1 calc R . .
H5B H 0.8415 0.9655 0.8266 0.099 Uiso 1 calc R . .
H5C H 0.8040 1.0504 0.8761 0.099 Uiso 1 calc R . .
C6 C 0.5318(6) 1.0519(3) 0.8529(3) 0.0544(14) Uani 1 d . . .
H6A H 0.5729 1.0904 0.8974 0.082 Uiso 1 calc R . .
H6B H 0.4385 1.0328 0.8714 0.082 Uiso 1 calc R . .
H6C H 0.5206 1.0804 0.7957 0.082 Uiso 1 calc R . .
C7 C 0.5571(5) 0.7757(3) 0.6818(3) 0.0337(11) Uani 1 d . . .
H7A H 0.5788 0.7196 0.6586 0.040 Uiso 1 calc R . .
H7B H 0.5081 0.8083 0.6338 0.040 Uiso 1 calc R . .
C8 C 0.7322(5) 0.8888(3) 0.6508(3) 0.0488(14) Uani 1 d . . .
H8A H 0.8249 0.9125 0.6694 0.073 Uiso 1 calc R . .
H8B H 0.6592 0.9324 0.6514 0.073 Uiso 1 calc R . .
H8C H 0.7371 0.8662 0.5907 0.073 Uiso 1 calc R . .
C9 C 0.8187(5) 0.7598(3) 0.7170(3) 0.0442(13) Uani 1 d . . .
H9A H 0.8416 0.7442 0.6565 0.066 Uiso 1 calc R . .
H9B H 0.7933 0.7097 0.7501 0.066 Uiso 1 calc R . .
H9C H 0.9016 0.7865 0.7465 0.066 Uiso 1 calc R . .
C10 C 0.3517(5) 0.9256(3) 0.7174(3) 0.0380(12) Uani 1 d . . .
H10A H 0.2927 0.9691 0.7445 0.046 Uiso 1 calc R . .
H10B H 0.4475 0.9497 0.7103 0.046 Uiso 1 calc R . .
C11 C 0.3493(5) 0.9608(3) 0.5581(3) 0.0507(14) Uani 1 d . . .
H11A H 0.3279 1.0193 0.5707 0.076 Uiso 1 calc R . .
H11B H 0.3074 0.9457 0.4998 0.076 Uiso 1 calc R . .
H11C H 0.4528 0.9529 0.5585 0.076 Uiso 1 calc R . .
C12 C 0.1290(5) 0.9143(3) 0.6232(3) 0.0527(14) Uani 1 d . . .
H12A H 0.0893 0.8792 0.6692 0.079 Uiso 1 calc R . .
H12B H 0.0915 0.8962 0.5648 0.079 Uiso 1 calc R . .
H12C H 0.1023 0.9725 0.6330 0.079 Uiso 1 calc R . .
B3 B 0.3711(5) 0.8631(3) 0.8967(3) 0.0355(13) Uani 1 d . . .
H3 H 0.3637 0.9263 0.9280 0.043 Uiso 1 calc R . .
B4 B 0.4691(6) 0.7790(3) 0.9480(4) 0.0361(13) Uani 1 d . . .
H4 H 0.5228 0.7832 1.0158 0.043 Uiso 1 calc R . .
B5 B 0.5293(6) 0.7205(3) 0.8551(3) 0.0364(13) Uani 1 d . . .
H5 H 0.6307 0.6833 0.8582 0.044 Uiso 1 calc R . .
B6 B 0.2767(6) 0.7596(3) 0.7467(4) 0.0367(13) Uani 1 d . . .
H6 H 0.2162 0.7532 0.6813 0.044 Uiso 1 calc R . .
B7 B 0.2136(6) 0.8218(4) 0.8385(3) 0.0393(14) Uani 1 d . . .
H7 H 0.1098 0.8566 0.8337 0.047 Uiso 1 calc R . .
B8 B 0.2785(6) 0.7745(3) 0.9401(3) 0.0384(14) Uani 1 d . . .
H8 H 0.2151 0.7781 1.0013 0.046 Uiso 1 calc R . .
B9 B 0.3809(6) 0.6832(4) 0.9137(4) 0.0413(14) Uani 1 d . . .
H9 H 0.3861 0.6264 0.9572 0.050 Uiso 1 calc R . .
B10 B 0.3807(6) 0.6756(3) 0.7933(4) 0.0378(14) Uani 1 d . . .
H10 H 0.3879 0.6143 0.7577 0.045 Uiso 1 calc R . .
B11 B 0.2209(6) 0.7088(4) 0.8455(4) 0.0420(15) Uani 1 d . . .
H11 H 0.1223 0.6692 0.8452 0.050 Uiso 1 calc R . .

loop_
_atom_site_aniso_label
_atom_site_aniso_U_11
_atom_site_aniso_U_22
_atom_site_aniso_U_33
_atom_site_aniso_U_23
_atom_site_aniso_U_13
_atom_site_aniso_U_12
Ti1 0.0297(5) 0.0408(5) 0.0337(5) -0.0026(4) 0.0059(3) -0.0026(4)
N1 0.030(2) 0.054(3) 0.037(2) 0.001(2) 0.0011(18) -0.003(2)
N2 0.037(2) 0.050(2) 0.041(2) -0.003(2) 0.0045(18) -0.004(2)
N3 0.025(2) 0.044(2) 0.034(2) 0.0045(18) 0.0067(17) -0.0025(19)
N4 0.033(2) 0.050(2) 0.032(2) 0.0063(19) 0.0011(18) -0.0002(19)
C1 0.031(3) 0.033(3) 0.032(3) 0.000(2) 0.007(2) 0.002(2)
C2 0.028(3) 0.033(3) 0.030(2) 0.002(2) 0.0061(19) -0.001(2)
C3 0.047(3) 0.074(4) 0.051(3) 0.015(3) -0.004(3) 0.004(3)
C4 0.063(4) 0.086(4) 0.067(4) -0.019(3) -0.018(3) 0.004(3)
C5 0.061(4) 0.064(4) 0.073(4) 0.003(3) 0.007(3) -0.012(3)
C6 0.054(4) 0.045(3) 0.064(4) -0.010(3) 0.002(3) -0.011(3)
C7 0.035(3) 0.038(3) 0.028(3) -0.004(2) 0.003(2) -0.001(2)
C8 0.041(3) 0.060(3) 0.047(3) 0.011(3) 0.017(2) -0.003(3)
C9 0.035(3) 0.056(3) 0.042(3) -0.004(2) 0.011(2) 0.008(3)
C10 0.032(3) 0.042(3) 0.040(3) 0.003(2) 0.001(2) 0.005(2)
C11 0.054(4) 0.058(3) 0.040(3) 0.014(3) 0.006(3) 0.001(3)
C12 0.035(3) 0.067(4) 0.056(3) 0.016(3) -0.006(2) 0.002(3)
B3 0.031(3) 0.043(3) 0.033(3) -0.009(3) 0.007(2) -0.003(3)
B4 0.027(3) 0.050(3) 0.032(3) 0.001(3) 0.003(2) -0.001(3)
B5 0.029(3) 0.049(4) 0.032(3) 0.003(3) 0.001(2) 0.000(3)
B6 0.026(3) 0.044(3) 0.039(3) -0.001(3) -0.004(2) -0.009(3)
B7 0.025(3) 0.059(4) 0.034(3) 0.002(3) 0.013(2) -0.003(3)
B8 0.030(3) 0.056(4) 0.029(3) 0.001(3) 0.010(2) 0.002(3)
B9 0.037(4) 0.045(3) 0.042(3) 0.008(3) 0.004(3) -0.003(3)
B10 0.044(4) 0.032(3) 0.038(3) 0.002(3) 0.004(3) -0.009(3)
B11 0.028(3) 0.056(4) 0.043(3) 0.008(3) 0.007(3) -0.009(3)

loop_
_atom_type_symbol
_atom_type_description
_atom_type_scat_dispersion_real
_atom_type_scat_dispersion_imag
_atom_type_scat_source
C C 0.0033 0.0016 'International Tables Vol C Tables 4.2.6.8 and 6.1.1.4'
B B 0.0013 0.0007 'International Tables Vol C Tables 4.2.6.8 and 6.1.1.4'
H H 0.0000 0.0000 'International Tables Vol C Tables 4.2.6.8 and 6.1.1.4'
N N 0.0061 0.0033 'International Tables Vol C Tables 4.2.6.8 and 6.1.1.4'
Ti Ti 0.2776 0.4457 'International Tables Vol C Tables 4.2.6.8 and 6.1.1.4'

loop_
_geom_angle_atom_site_label_1
_geom_angle_atom_site_label_2
_geom_angle_atom_site_label_3
_geom_angle
_geom_angle_site_symmetry_1
_geom_angle_site_symmetry_3
_geom_angle_publ_flag
N1 Ti1 N2 99.79(17) . . ?
N1 Ti1 N3 107.59(15) . . ?
N2 Ti1 N3 102.69(14) . . ?
N1 Ti1 B5 97.43(18) . . ?
N2 Ti1 B5 158.69(19) . . ?
N3 Ti1 B5 83.81(15) . . ?
N1 Ti1 C1 135.63(15) . . ?
N2 Ti1 C1 124.43(16) . . ?
N3 Ti1 C1 62.78(13) . . ?
B5 Ti1 C1 40.95(16) . . ?
N1 Ti1 B4 90.23(17) . . ?
N2 Ti1 B4 123.83(17) . . ?
N3 Ti1 B4 126.58(16) . . ?
B5 Ti1 B4 43.42(17) . . ?
C1 Ti1 B4 69.37(16) . . ?
N1 Ti1 B3 123.17(16) . . ?
N2 Ti1 B3 90.00(17) . . ?
N3 Ti1 B3 124.60(15) . . ?
B5 Ti1 B3 70.00(19) . . ?
C1 Ti1 B3 65.68(16) . . ?
B4 Ti1 B3 42.15(17) . . ?
N1 Ti1 C2 158.90(14) . . ?
N2 Ti1 C2 92.42(16) . . ?
N3 Ti1 C2 86.14(13) . . ?
B5 Ti1 C2 67.54(17) . . ?
C1 Ti1 C2 37.54(13) . . ?
B4 Ti1 C2 68.68(16) . . ?
B3 Ti1 C2 39.06(15) . . ?
C4 N1 C3 106.9(4) . . ?
C4 N1 Ti1 124.1(3) . . ?
C3 N1 Ti1 126.3(3) . . ?
C6 N2 C5 107.7(4) . . ?
C6 N2 Ti1 140.5(3) . . ?
C5 N2 Ti1 111.7(3) . . ?
C9 N3 C8 106.5(3) . . ?
C9 N3 C7 110.8(3) . . ?
C8 N3 C7 110.8(3) . . ?
C9 N3 Ti1 113.3(3) . . ?
C8 N3 Ti1 117.0(3) . . ?
C7 N3 Ti1 98.2(2) . . ?
C11 N4 C10 111.6(4) . . ?
C11 N4 C12 109.7(3) . . ?
C10 N4 C12 112.4(3) . . ?
C7 C1 C2 116.2(3) . . ?
C7 C1 B5 118.2(4) . . ?
C2 C1 B5 113.0(3) . . ?
C7 C1 B10 122.9(3) . . ?
C2 C1 B10 112.8(3) . . ?
B5 C1 B10 62.8(3) . . ?
C7 C1 B6 120.2(4) . . ?
C2 C1 B6 63.1(3) . . ?
B5 C1 B6 114.1(3) . . ?
B10 C1 B6 61.5(3) . . ?
C7 C1 Ti1 91.1(2) . . ?
C2 C1 Ti1 75.6(2) . . ?
B5 C1 Ti1 67.5(2) . . ?
B10 C1 Ti1 128.7(3) . . ?
B6 C1 Ti1 135.8(3) . . ?
C10 C2 C1 121.5(3) . . ?
C10 C2 B3 123.1(4) . . ?
C1 C2 B3 107.8(3) . . ?
C10 C2 B7 116.6(4) . . ?
C1 C2 B7 110.5(3) . . ?
B3 C2 B7 63.3(3) . . ?
C10 C2 B6 113.2(3) . . ?
C1 C2 B6 61.9(3) . . ?
B3 C2 B6 114.0(3) . . ?
B7 C2 B6 62.5(3) . . ?
C10 C2 Ti1 105.7(3) . . ?
C1 C2 Ti1 66.9(2) . . ?
B3 C2 Ti1 68.0(2) . . ?
B7 C2 Ti1 127.5(3) . . ?
B6 C2 Ti1 126.4(3) . . ?
N3 C7 C1 107.0(3) . . ?
N4 C10 C2 116.9(3) . . ?
C2 B3 B4 109.4(4) . . ?
C2 B3 B8 106.1(4) . . ?
B4 B3 B8 59.8(3) . . ?
C2 B3 B7 59.5(3) . . ?
B4 B3 B7 109.2(4) . . ?
B8 B3 B7 59.5(3) . . ?
C2 B3 Ti1 72.9(2) . . ?
B4 B3 Ti1 67.7(2) . . ?
B8 B3 Ti1 123.8(3) . . ?
B7 B3 Ti1 128.5(3) . . ?
B3 B4 B8 60.5(3) . . ?
B3 B4 B5 103.2(4) . . ?
B8 B4 B5 105.8(4) . . ?
B3 B4 B9 107.1(4) . . ?
B8 B4 B9 60.2(3) . . ?
B5 B4 B9 59.3(3) . . ?
B3 B4 Ti1 70.2(2) . . ?
B8 B4 Ti1 126.7(3) . . ?
B5 B4 Ti1 66.1(2) . . ?
B9 B4 Ti1 123.0(3) . . ?
C1 B5 B9 106.8(4) . . ?
C1 B5 B10 60.0(3) . . ?
B9 B5 B10 61.1(3) . . ?
C1 B5 B4 106.5(4) . . ?
B9 B5 B4 60.7(3) . . ?
B10 B5 B4 110.5(4) . . ?
C1 B5 Ti1 71.5(2) . . ?
B9 B5 Ti1 128.6(3) . . ?
B10 B5 Ti1 130.0(3) . . ?
B4 B5 Ti1 70.5(2) . . ?
C1 B6 C2 55.0(2) . . ?
C1 B6 B10 59.2(3) . . ?
C2 B6 B10 104.4(4) . . ?
C1 B6 B11 104.3(4) . . ?
C2 B6 B11 105.1(4) . . ?
B10 B6 B11 60.4(3) . . ?
C1 B6 B7 101.7(3) . . ?
C2 B6 B7 58.1(3) . . ?
B10 B6 B7 107.6(4) . . ?
B11 B6 B7 60.2(3) . . ?
C2 B7 B8 104.7(4) . . ?
C2 B7 B3 57.2(3) . . ?
B8 B7 B3 60.0(3) . . ?
C2 B7 B11 105.1(4) . . ?
B8 B7 B11 61.1(3) . . ?
B3 B7 B11 107.9(4) . . ?
C2 B7 B6 59.3(3) . . ?
B8 B7 B6 107.9(4) . . ?
B3 B7 B6 106.4(4) . . ?
B11 B7 B6 59.1(3) . . ?
B4 B8 B7 110.0(4) . . ?
B4 B8 B3 59.7(3) . . ?
B7 B8 B3 60.5(3) . . ?
B4 B8 B9 60.5(3) . . ?
B7 B8 B9 108.7(4) . . ?
B3 B8 B9 106.8(4) . . ?
B4 B8 B11 109.6(4) . . ?
B7 B8 B11 60.1(3) . . ?
B3 B8 B11 107.5(4) . . ?
B9 B8 B11 60.4(3) . . ?
B5 B9 B8 105.8(4) . . ?
B5 B9 B4 60.0(3) . . ?
B8 B9 B4 59.4(3) . . ?
B5 B9 B10 59.7(3) . . ?
B8 B9 B10 107.2(4) . . ?
B4 B9 B10 108.8(4) . . ?
B5 B9 B11 106.6(4) . . ?
B8 B9 B11 60.6(3) . . ?
B4 B9 B11 108.9(4) . . ?
B10 B9 B11 59.2(3) . . ?
C1 B10 B6 59.3(3) . . ?
C1 B10 B5 57.2(3) . . ?
B6 B10 B5 107.6(4) . . ?
C1 B10 B11 104.1(4) . . ?
B6 B10 B11 60.0(3) . . ?
B5 B10 B11 107.3(4) . . ?
C1 B10 B9 103.0(4) . . ?
B6 B10 B9 108.6(4) . . ?
B5 B10 B9 59.2(3) . . ?
B11 B10 B9 60.7(3) . . ?
B6 B11 B10 59.6(3) . . ?
B6 B11 B7 60.7(3) . . ?
B10 B11 B7 107.4(4) . . ?
B6 B11 B9 107.9(4) . . ?
B10 B11 B9 60.1(3) . . ?
B7 B11 B9 106.6(4) . . ?
B6 B11 B8 107.4(4) . . ?
B10 B11 B8 106.6(4) . . ?
B7 B11 B8 58.8(3) . . ?
B9 B11 B8 59.0(3) . . ?

loop_
_geom_bond_atom_site_label_1
_geom_bond_atom_site_label_2
_geom_bond_distance
_geom_bond_site_symmetry_2
_geom_bond_publ_flag
Ti1 N1 1.889(4) . ?
Ti1 N2 1.901(4) . ?
Ti1 N3 2.240(3) . ?
Ti1 B5 2.344(5) . ?
Ti1 C1 2.406(4) . ?
Ti1 B4 2.418(5) . ?
Ti1 B3 2.458(5) . ?
Ti1 C2 2.534(4) . ?
N1 C4 1.453(6) . ?
N1 C3 1.454(5) . ?
N2 C6 1.448(5) . ?
N2 C5 1.476(6) . ?
N3 C9 1.480(5) . ?
N3 C8 1.482(5) . ?
N3 C7 1.500(5) . ?
N4 C11 1.461(5) . ?
N4 C10 1.463(5) . ?
N4 C12 1.467(5) . ?
C1 C7 1.516(5) . ?
C1 C2 1.594(5) . ?
C1 B5 1.663(7) . ?
C1 B10 1.715(6) . ?
C1 B6 1.716(6) . ?
C2 C10 1.542(5) . ?
C2 B3 1.671(6) . ?
C2 B7 1.713(6) . ?
C2 B6 1.735(6) . ?
B3 B4 1.754(7) . ?
B3 B8 1.767(7) . ?
B3 B7 1.777(7) . ?
B4 B8 1.755(7) . ?
B4 B5 1.763(7) . ?
B4 B9 1.775(7) . ?
B5 B9 1.750(7) . ?
B5 B10 1.760(7) . ?
B6 B10 1.754(8) . ?
B6 B11 1.760(7) . ?
B6 B7 1.790(7) . ?
B7 B8 1.758(7) . ?
B7 B11 1.781(8) . ?
B8 B9 1.769(7) . ?
B8 B11 1.799(8) . ?
B9 B10 1.785(8) . ?
B9 B11 1.794(8) . ?
B10 B11 1.768(7) . ?

loop_
_geom_torsion_atom_site_label_1
_geom_torsion_atom_site_label_2
_geom_torsion_atom_site_label_3
_geom_torsion_atom_site_label_4
_geom_torsion
_geom_torsion_site_symmetry_1
_geom_torsion_site_symmetry_2
_geom_torsion_site_symmetry_3
_geom_torsion_site_symmetry_4
_geom_torsion_publ_flag
N2 Ti1 N1 C4 28.5(4) . . . . ?
N3 Ti1 N1 C4 135.3(4) . . . . ?
B5 Ti1 N1 C4 -138.9(4) . . . . ?
C1 Ti1 N1 C4 -155.9(4) . . . . ?
B4 Ti1 N1 C4 -95.9(4) . . . . ?
B3 Ti1 N1 C4 -67.9(4) . . . . ?
C2 Ti1 N1 C4 -96.0(6) . . . . ?
N2 Ti1 N1 C3 -172.2(4) . . . . ?
N3 Ti1 N1 C3 -65.4(4) . . . . ?
B5 Ti1 N1 C3 20.4(4) . . . . ?
C1 Ti1 N1 C3 3.4(5) . . . . ?
B4 Ti1 N1 C3 63.4(4) . . . . ?
B3 Ti1 N1 C3 91.4(4) . . . . ?
C2 Ti1 N1 C3 63.3(6) . . . . ?
N1 Ti1 N2 C6 -128.0(5) . . . . ?
N3 Ti1 N2 C6 121.3(5) . . . . ?
B5 Ti1 N2 C6 15.5(8) . . . . ?
C1 Ti1 N2 C6 55.8(5) . . . . ?
B4 Ti1 N2 C6 -31.1(6) . . . . ?
B3 Ti1 N2 C6 -4.2(5) . . . . ?
C2 Ti1 N2 C6 34.8(5) . . . . ?
N1 Ti1 N2 C5 49.2(3) . . . . ?
N3 Ti1 N2 C5 -61.5(3) . . . . ?
B5 Ti1 N2 C5 -167.4(4) . . . . ?
C1 Ti1 N2 C5 -127.0(3) . . . . ?
B4 Ti1 N2 C5 146.1(3) . . . . ?
B3 Ti1 N2 C5 172.9(3) . . . . ?
C2 Ti1 N2 C5 -148.1(3) . . . . ?
N1 Ti1 N3 C9 22.3(3) . . . . ?
N2 Ti1 N3 C9 127.0(3) . . . . ?
B5 Ti1 N3 C9 -73.6(3) . . . . ?
C1 Ti1 N3 C9 -110.6(3) . . . . ?
B4 Ti1 N3 C9 -81.6(3) . . . . ?
B3 Ti1 N3 C9 -134.1(3) . . . . ?
C2 Ti1 N3 C9 -141.4(3) . . . . ?
N1 Ti1 N3 C8 -102.3(3) . . . . ?
N2 Ti1 N3 C8 2.4(3) . . . . ?
B5 Ti1 N3 C8 161.8(3) . . . . ?
C1 Ti1 N3 C8 124.8(3) . . . . ?
B4 Ti1 N3 C8 153.8(3) . . . . ?
B3 Ti1 N3 C8 101.3(3) . . . . ?
C2 Ti1 N3 C8 94.0(3) . . . . ?
N1 Ti1 N3 C7 139.2(2) . . . . ?
N2 Ti1 N3 C7 -116.1(3) . . . . ?
B5 Ti1 N3 C7 43.4(3) . . . . ?
C1 Ti1 N3 C7 6.3(2) . . . . ?
B4 Ti1 N3 C7 35.3(3) . . . . ?
B3 Ti1 N3 C7 -17.1(3) . . . . ?
C2 Ti1 N3 C7 -24.4(2) . . . . ?
N1 Ti1 C1 C7 -93.9(3) . . . . ?
N2 Ti1 C1 C7 80.7(3) . . . . ?
N3 Ti1 C1 C7 -6.2(2) . . . . ?
B5 Ti1 C1 C7 -120.3(4) . . . . ?
B4 Ti1 C1 C7 -161.7(3) . . . . ?
B3 Ti1 C1 C7 152.7(3) . . . . ?
C2 Ti1 C1 C7 116.8(3) . . . . ?
N1 Ti1 C1 C2 149.2(2) . . . . ?
N2 Ti1 C1 C2 -36.1(3) . . . . ?
N3 Ti1 C1 C2 -123.0(2) . . . . ?
B5 Ti1 C1 C2 122.9(3) . . . . ?
B4 Ti1 C1 C2 81.5(2) . . . . ?
B3 Ti1 C1 C2 35.9(2) . . . . ?
N1 Ti1 C1 B5 26.4(3) . . . . ?
N2 Ti1 C1 B5 -159.0(3) . . . . ?
N3 Ti1 C1 B5 114.1(3) . . . . ?
B4 Ti1 C1 B5 -41.4(3) . . . . ?
B3 Ti1 C1 B5 -87.0(3) . . . . ?
C2 Ti1 C1 B5 -122.9(3) . . . . ?
N1 Ti1 C1 B10 41.4(4) . . . . ?
N2 Ti1 C1 B10 -143.9(3) . . . . ?
N3 Ti1 C1 B10 129.1(4) . . . . ?
B5 Ti1 C1 B10 15.0(3) . . . . ?
B4 Ti1 C1 B10 -26.3(3) . . . . ?
B3 Ti1 C1 B10 -72.0(4) . . . . ?
C2 Ti1 C1 B10 -107.8(4) . . . . ?
N1 Ti1 C1 B6 128.3(4) . . . . ?
N2 Ti1 C1 B6 -57.0(4) . . . . ?
N3 Ti1 C1 B6 -144.0(4) . . . . ?
B5 Ti1 C1 B6 102.0(5) . . . . ?
B4 Ti1 C1 B6 60.6(4) . . . . ?
B3 Ti1 C1 B6 15.0(4) . . . . ?
C2 Ti1 C1 B6 -20.9(3) . . . . ?
C7 C1 C2 C10 10.9(6) . . . . ?
B5 C1 C2 C10 152.3(4) . . . . ?
B10 C1 C2 C10 -138.9(4) . . . . ?
B6 C1 C2 C10 -101.4(4) . . . . ?
Ti1 C1 C2 C10 94.8(4) . . . . ?
C7 C1 C2 B3 -139.6(4) . . . . ?
B5 C1 C2 B3 1.8(5) . . . . ?
B10 C1 C2 B3 70.7(4) . . . . ?
B6 C1 C2 B3 108.2(4) . . . . ?
Ti1 C1 C2 B3 -55.6(3) . . . . ?
C7 C1 C2 B7 152.9(4) . . . . ?
B5 C1 C2 B7 -65.7(4) . . . . ?
B10 C1 C2 B7 3.2(5) . . . . ?
B6 C1 C2 B7 40.7(3) . . . . ?
Ti1 C1 C2 B7 -123.1(3) . . . . ?
C7 C1 C2 B6 112.2(4) . . . . ?
B5 C1 C2 B6 -106.3(4) . . . . ?
B10 C1 C2 B6 -37.5(3) . . . . ?
Ti1 C1 C2 B6 -163.8(3) . . . . ?
C7 C1 C2 Ti1 -84.0(3) . . . . ?
B5 C1 C2 Ti1 57.4(3) . . . . ?
B10 C1 C2 Ti1 126.3(3) . . . . ?
B6 C1 C2 Ti1 163.8(3) . . . . ?
N1 Ti1 C2 C10 158.5(4) . . . . ?
N2 Ti1 C2 C10 32.9(3) . . . . ?
N3 Ti1 C2 C10 -69.6(3) . . . . ?
B5 Ti1 C2 C10 -154.5(3) . . . . ?
C1 Ti1 C2 C10 -118.0(3) . . . . ?
B4 Ti1 C2 C10 158.5(3) . . . . ?
B3 Ti1 C2 C10 119.9(4) . . . . ?
N1 Ti1 C2 C1 -83.5(5) . . . . ?
N2 Ti1 C2 C1 150.9(2) . . . . ?
N3 Ti1 C2 C1 48.3(2) . . . . ?
B5 Ti1 C2 C1 -36.6(2) . . . . ?
B4 Ti1 C2 C1 -83.5(2) . . . . ?
B3 Ti1 C2 C1 -122.1(3) . . . . ?
N1 Ti1 C2 B3 38.6(5) . . . . ?
N2 Ti1 C2 B3 -87.0(3) . . . . ?
N3 Ti1 C2 B3 170.4(3) . . . . ?
B5 Ti1 C2 B3 85.5(3) . . . . ?
C1 Ti1 C2 B3 122.1(3) . . . . ?
B4 Ti1 C2 B3 38.5(3) . . . . ?
N1 Ti1 C2 B7 15.4(6) . . . . ?
N2 Ti1 C2 B7 -110.3(4) . . . . ?
N3 Ti1 C2 B7 147.2(4) . . . . ?
B5 Ti1 C2 B7 62.3(4) . . . . ?
C1 Ti1 C2 B7 98.8(4) . . . . ?
B4 Ti1 C2 B7 15.3(3) . . . . ?
B3 Ti1 C2 B7 -23.3(3) . . . . ?
N1 Ti1 C2 B6 -65.6(5) . . . . ?
N2 Ti1 C2 B6 168.7(3) . . . . ?
N3 Ti1 C2 B6 66.2(3) . . . . ?
B5 Ti1 C2 B6 -18.7(3) . . . . ?
C1 Ti1 C2 B6 17.8(3) . . . . ?
B4 Ti1 C2 B6 -65.7(3) . . . . ?
B3 Ti1 C2 B6 -104.3(4) . . . . ?
C9 N3 C7 C1 109.4(4) . . . . ?
C8 N3 C7 C1 -132.5(4) . . . . ?
Ti1 N3 C7 C1 -9.4(3) . . . . ?
C2 C1 C7 N3 83.1(4) . . . . ?
B5 C1 C7 N3 -56.3(5) . . . . ?
B10 C1 C7 N3 -130.5(4) . . . . ?
B6 C1 C7 N3 155.8(3) . . . . ?
Ti1 C1 C7 N3 8.6(3) . . . . ?
C11 N4 C10 C2 -147.6(4) . . . . ?
C12 N4 C10 C2 88.6(4) . . . . ?
C1 C2 C10 N4 59.8(5) . . . . ?
B3 C2 C10 N4 -154.3(4) . . . . ?
B7 C2 C10 N4 -80.2(5) . . . . ?
B6 C2 C10 N4 -10.4(5) . . . . ?
Ti1 C2 C10 N4 132.0(3) . . . . ?
C10 C2 B3 B4 -153.0(4) . . . . ?
C1 C2 B3 B4 -3.1(5) . . . . ?
B7 C2 B3 B4 101.4(4) . . . . ?
B6 C2 B3 B4 63.4(4) . . . . ?
Ti1 C2 B3 B4 -58.1(3) . . . . ?
C10 C2 B3 B8 144.0(4) . . . . ?
C1 C2 B3 B8 -66.1(4) . . . . ?
B7 C2 B3 B8 38.4(3) . . . . ?
B6 C2 B3 B8 0.3(5) . . . . ?
Ti1 C2 B3 B8 -121.1(3) . . . . ?
C10 C2 B3 B7 105.6(5) . . . . ?
C1 C2 B3 B7 -104.5(4) . . . . ?
B6 C2 B3 B7 -38.0(4) . . . . ?
Ti1 C2 B3 B7 -159.5(3) . . . . ?
C10 C2 B3 Ti1 -94.9(4) . . . . ?
C1 C2 B3 Ti1 54.9(3) . . . . ?
B7 C2 B3 Ti1 159.5(3) . . . . ?
B6 C2 B3 Ti1 121.4(3) . . . . ?
N1 Ti1 B3 C2 -164.4(2) . . . . ?
N2 Ti1 B3 C2 93.8(2) . . . . ?
N3 Ti1 B3 C2 -11.6(3) . . . . ?
B5 Ti1 B3 C2 -78.7(3) . . . . ?
C1 Ti1 B3 C2 -34.5(2) . . . . ?
B4 Ti1 B3 C2 -120.1(3) . . . . ?
N1 Ti1 B3 B4 -44.3(3) . . . . ?
N2 Ti1 B3 B4 -146.1(3) . . . . ?
N3 Ti1 B3 B4 108.5(3) . . . . ?
B5 Ti1 B3 B4 41.4(2) . . . . ?
C1 Ti1 B3 B4 85.6(3) . . . . ?
C2 Ti1 B3 B4 120.1(3) . . . . ?
N1 Ti1 B3 B8 -66.1(4) . . . . ?
N2 Ti1 B3 B8 -167.9(4) . . . . ?
N3 Ti1 B3 B8 86.6(4) . . . . ?
B5 Ti1 B3 B8 19.6(3) . . . . ?
C1 Ti1 B3 B8 63.8(3) . . . . ?
B4 Ti1 B3 B8 -21.8(3) . . . . ?
C2 Ti1 B3 B8 98.3(4) . . . . ?
N1 Ti1 B3 B7 -141.7(4) . . . . ?
N2 Ti1 B3 B7 116.5(4) . . . . ?
N3 Ti1 B3 B7 11.1(5) . . . . ?
B5 Ti1 B3 B7 -55.9(4) . . . . ?
C1 Ti1 B3 B7 -11.8(4) . . . . ?
B4 Ti1 B3 B7 -97.4(5) . . . . ?
C2 Ti1 B3 B7 22.7(3) . . . . ?
C2 B3 B4 B8 -97.8(4) . . . . ?
B7 B3 B4 B8 -34.4(3) . . . . ?
Ti1 B3 B4 B8 -159.1(3) . . . . ?
C2 B3 B4 B5 3.1(4) . . . . ?
B8 B3 B4 B5 100.9(4) . . . . ?
B7 B3 B4 B5 66.5(4) . . . . ?
Ti1 B3 B4 B5 -58.1(3) . . . . ?
C2 B3 B4 B9 -58.4(4) . . . . ?
B8 B3 B4 B9 39.4(3) . . . . ?
B7 B3 B4 B9 5.0(4) . . . . ?
Ti1 B3 B4 B9 -119.7(3) . . . . ?
C2 B3 B4 Ti1 61.2(3) . . . . ?
B8 B3 B4 Ti1 159.1(3) . . . . ?
B7 B3 B4 Ti1 124.7(3) . . . . ?
N1 Ti1 B4 B3 144.2(3) . . . . ?
N2 Ti1 B4 B3 42.2(3) . . . . ?
N3 Ti1 B4 B3 -103.5(3) . . . . ?
B5 Ti1 B4 B3 -115.2(4) . . . . ?
C1 Ti1 B4 B3 -76.1(2) . . . . ?
C2 Ti1 B4 B3 -35.8(2) . . . . ?
N1 Ti1 B4 B8 167.0(4) . . . . ?
N2 Ti1 B4 B8 65.1(4) . . . . ?
N3 Ti1 B4 B8 -80.7(4) . . . . ?
B5 Ti1 B4 B8 -92.4(4) . . . . ?
C1 Ti1 B4 B8 -53.3(4) . . . . ?
B3 Ti1 B4 B8 22.8(3) . . . . ?
C2 Ti1 B4 B8 -13.0(3) . . . . ?
N1 Ti1 B4 B5 -100.6(3) . . . . ?
N2 Ti1 B4 B5 157.4(3) . . . . ?
N3 Ti1 B4 B5 11.7(3) . . . . ?
C1 Ti1 B4 B5 39.1(2) . . . . ?
B3 Ti1 B4 B5 115.2(4) . . . . ?
C2 Ti1 B4 B5 79.4(3) . . . . ?
N1 Ti1 B4 B9 -117.8(4) . . . . ?
N2 Ti1 B4 B9 140.2(3) . . . . ?
N3 Ti1 B4 B9 -5.5(5) . . . . ?
B5 Ti1 B4 B9 -17.2(3) . . . . ?
C1 Ti1 B4 B9 21.9(3) . . . . ?
B3 Ti1 B4 B9 98.0(4) . . . . ?
C2 Ti1 B4 B9 62.2(4) . . . . ?
C7 C1 B5 B9 -155.6(4) . . . . ?
C2 C1 B5 B9 63.8(4) . . . . ?
B10 C1 B5 B9 -40.9(3) . . . . ?
B6 C1 B5 B9 -5.7(5) . . . . ?
Ti1 C1 B5 B9 125.9(3) . . . . ?
C7 C1 B5 B10 -114.7(4) . . . . ?
C2 C1 B5 B10 104.8(4) . . . . ?
B6 C1 B5 B10 35.2(4) . . . . ?
Ti1 C1 B5 B10 166.8(3) . . . . ?
C7 C1 B5 B4 140.8(4) . . . . ?
C2 C1 B5 B4 0.2(5) . . . . ?
B10 C1 B5 B4 -104.6(4) . . . . ?
B6 C1 B5 B4 -69.4(4) . . . . ?
Ti1 C1 B5 B4 62.3(3) . . . . ?
C7 C1 B5 Ti1 78.5(3) . . . . ?
C2 C1 B5 Ti1 -62.1(3) . . . . ?
B10 C1 B5 Ti1 -166.8(3) . . . . ?
B6 C1 B5 Ti1 -131.6(3) . . . . ?
B3 B4 B5 C1 -2.0(4) . . . . ?
B8 B4 B5 C1 60.7(4) . . . . ?
B9 B4 B5 C1 100.3(4) . . . . ?
Ti1 B4 B5 C1 -62.9(3) . . . . ?
B3 B4 B5 B9 -102.3(4) . . . . ?
B8 B4 B5 B9 -39.6(4) . . . . ?
Ti1 B4 B5 B9 -163.2(3) . . . . ?
B3 B4 B5 B10 -65.6(4) . . . . ?
B8 B4 B5 B10 -2.9(5) . . . . ?
B9 B4 B5 B10 36.7(4) . . . . ?
Ti1 B4 B5 B10 -126.5(4) . . . . ?
B3 B4 B5 Ti1 60.9(3) . . . . ?
B8 B4 B5 Ti1 123.6(3) . . . . ?
B9 B4 B5 Ti1 163.2(3) . . . . ?
N1 Ti1 B5 C1 -161.8(2) . . . . ?
N2 Ti1 B5 C1 54.5(5) . . . . ?
N3 Ti1 B5 C1 -54.8(2) . . . . ?
B4 Ti1 B5 C1 115.8(4) . . . . ?
B3 Ti1 B5 C1 75.6(2) . . . . ?
C2 Ti1 B5 C1 33.6(2) . . . . ?
N1 Ti1 B5 B9 101.2(4) . . . . ?
N2 Ti1 B5 B9 -42.5(7) . . . . ?
N3 Ti1 B5 B9 -151.8(4) . . . . ?
C1 Ti1 B5 B9 -97.0(5) . . . . ?
B4 Ti1 B5 B9 18.8(4) . . . . ?
B3 Ti1 B5 B9 -21.5(4) . . . . ?
C2 Ti1 B5 B9 -63.4(4) . . . . ?
N1 Ti1 B5 B10 -176.7(4) . . . . ?
N2 Ti1 B5 B10 39.6(7) . . . . ?
N3 Ti1 B5 B10 -69.7(4) . . . . ?
C1 Ti1 B5 B10 -14.9(3) . . . . ?
B4 Ti1 B5 B10 100.9(5) . . . . ?
B3 Ti1 B5 B10 60.7(4) . . . . ?
C2 Ti1 B5 B10 18.7(4) . . . . ?
N1 Ti1 B5 B4 82.4(3) . . . . ?
N2 Ti1 B5 B4 -61.3(5) . . . . ?
N3 Ti1 B5 B4 -170.6(3) . . . . ?
C1 Ti1 B5 B4 -115.8(4) . . . . ?
B3 Ti1 B5 B4 -40.3(2) . . . . ?
C2 Ti1 B5 B4 -82.2(3) . . . . ?
C7 C1 B6 C2 -106.1(4) . . . . ?
B5 C1 B6 C2 104.7(4) . . . . ?
B10 C1 B6 C2 140.3(3) . . . . ?
Ti1 C1 B6 C2 22.8(4) . . . . ?
C7 C1 B6 B10 113.5(4) . . . . ?
C2 C1 B6 B10 -140.3(3) . . . . ?
B5 C1 B6 B10 -35.7(4) . . . . ?
Ti1 C1 B6 B10 -117.5(4) . . . . ?
C7 C1 B6 B11 155.3(4) . . . . ?
C2 C1 B6 B11 -98.5(4) . . . . ?
B5 C1 B6 B11 6.1(5) . . . . ?
B10 C1 B6 B11 41.8(3) . . . . ?
Ti1 C1 B6 B11 -75.7(5) . . . . ?
C7 C1 B6 B7 -142.8(4) . . . . ?
C2 C1 B6 B7 -36.6(3) . . . . ?
B5 C1 B6 B7 68.0(4) . . . . ?
B10 C1 B6 B7 103.7(4) . . . . ?
Ti1 C1 B6 B7 -13.8(5) . . . . ?
C10 C2 B6 C1 114.5(4) . . . . ?
B3 C2 B6 C1 -98.2(4) . . . . ?
B7 C2 B6 C1 -136.5(4) . . . . ?
Ti1 C2 B6 C1 -18.6(3) . . . . ?
C10 C2 B6 B10 149.0(4) . . . . ?
C1 C2 B6 B10 34.5(3) . . . . ?
B3 C2 B6 B10 -63.7(4) . . . . ?
B7 C2 B6 B10 -102.1(4) . . . . ?
Ti1 C2 B6 B10 15.9(4) . . . . ?
C10 C2 B6 B11 -148.3(4) . . . . ?
C1 C2 B6 B11 97.2(4) . . . . ?
B3 C2 B6 B11 -1.0(5) . . . . ?
B7 C2 B6 B11 -39.4(3) . . . . ?
Ti1 C2 B6 B11 78.6(4) . . . . ?
C10 C2 B6 B7 -109.0(4) . . . . ?
C1 C2 B6 B7 136.5(4) . . . . ?
B3 C2 B6 B7 38.4(4) . . . . ?
Ti1 C2 B6 B7 117.9(3) . . . . ?
C10 C2 B7 B8 -154.0(4) . . . . ?
C1 C2 B7 B8 61.9(4) . . . . ?
B3 C2 B7 B8 -38.3(3) . . . . ?
B6 C2 B7 B8 102.3(4) . . . . ?
Ti1 C2 B7 B8 -14.1(5) . . . . ?
C10 C2 B7 B3 -115.7(4) . . . . ?
C1 C2 B7 B3 100.2(4) . . . . ?
B6 C2 B7 B3 140.6(4) . . . . ?
Ti1 C2 B7 B3 24.2(3) . . . . ?
C10 C2 B7 B11 142.6(4) . . . . ?
C1 C2 B7 B11 -1.5(5) . . . . ?
B3 C2 B7 B11 -101.8(4) . . . . ?
B6 C2 B7 B11 38.8(3) . . . . ?
Ti1 C2 B7 B11 -77.6(4) . . . . ?
C10 C2 B7 B6 103.7(4) . . . . ?
C1 C2 B7 B6 -40.4(3) . . . . ?
B3 C2 B7 B6 -140.6(4) . . . . ?
Ti1 C2 B7 B6 -116.4(4) . . . . ?
B4 B3 B7 C2 -101.7(4) . . . . ?
B8 B3 B7 C2 -136.2(4) . . . . ?
Ti1 B3 B7 C2 -25.4(4) . . . . ?
C2 B3 B7 B8 136.2(4) . . . . ?
B4 B3 B7 B8 34.5(3) . . . . ?
Ti1 B3 B7 B8 110.8(4) . . . . ?
C2 B3 B7 B11 96.8(4) . . . . ?
B4 B3 B7 B11 -4.9(5) . . . . ?
B8 B3 B7 B11 -39.4(3) . . . . ?
Ti1 B3 B7 B11 71.4(5) . . . . ?
C2 B3 B7 B6 34.7(3) . . . . ?
B4 B3 B7 B6 -67.0(4) . . . . ?
B8 B3 B7 B6 -101.5(4) . . . . ?
Ti1 B3 B7 B6 9.3(5) . . . . ?
C1 B6 B7 C2 35.1(3) . . . . ?
B10 B6 B7 C2 96.3(4) . . . . ?
B11 B6 B7 C2 135.1(4) . . . . ?
C1 B6 B7 B8 -61.7(4) . . . . ?
C2 B6 B7 B8 -96.8(4) . . . . ?
B10 B6 B7 B8 -0.5(5) . . . . ?
B11 B6 B7 B8 38.3(4) . . . . ?
C1 B6 B7 B3 1.4(4) . . . . ?
C2 B6 B7 B3 -33.8(3) . . . . ?
B10 B6 B7 B3 62.5(4) . . . . ?
B11 B6 B7 B3 101.4(4) . . . . ?
C1 B6 B7 B11 -100.0(4) . . . . ?
C2 B6 B7 B11 -135.1(4) . . . . ?
B10 B6 B7 B11 -38.8(4) . . . . ?
B3 B4 B8 B7 35.0(4) . . . . ?
B5 B4 B8 B7 -61.4(5) . . . . ?
B9 B4 B8 B7 -100.7(4) . . . . ?
Ti1 B4 B8 B7 10.2(5) . . . . ?
B5 B4 B8 B3 -96.4(4) . . . . ?
B9 B4 B8 B3 -135.7(4) . . . . ?
Ti1 B4 B8 B3 -24.8(3) . . . . ?
B3 B4 B8 B9 135.7(4) . . . . ?
B5 B4 B8 B9 39.2(3) . . . . ?
Ti1 B4 B8 B9 110.9(4) . . . . ?
B3 B4 B8 B11 99.3(4) . . . . ?
B5 B4 B8 B11 2.8(5) . . . . ?
B9 B4 B8 B11 -36.4(3) . . . . ?
Ti1 B4 B8 B11 74.5(4) . . . . ?
C2 B7 B8 B4 2.3(5) . . . . ?
B3 B7 B8 B4 -34.7(3) . . . . ?
B11 B7 B8 B4 101.7(4) . . . . ?
B6 B7 B8 B4 64.3(5) . . . . ?
C2 B7 B8 B3 37.0(3) . . . . ?
B11 B7 B8 B3 136.4(4) . . . . ?
B6 B7 B8 B3 99.0(4) . . . . ?
C2 B7 B8 B9 -62.2(4) . . . . ?
B3 B7 B8 B9 -99.2(4) . . . . ?
B11 B7 B8 B9 37.2(4) . . . . ?
B6 B7 B8 B9 -0.2(5) . . . . ?
C2 B7 B8 B11 -99.4(4) . . . . ?
B3 B7 B8 B11 -136.4(4) . . . . ?
B6 B7 B8 B11 -37.4(3) . . . . ?
C2 B3 B8 B4 103.4(4) . . . . ?
B7 B3 B8 B4 141.8(4) . . . . ?
Ti1 B3 B8 B4 23.4(3) . . . . ?
C2 B3 B8 B7 -38.4(3) . . . . ?
B4 B3 B8 B7 -141.8(4) . . . . ?
Ti1 B3 B8 B7 -118.3(4) . . . . ?
C2 B3 B8 B9 63.9(4) . . . . ?
B4 B3 B8 B9 -39.4(3) . . . . ?
B7 B3 B8 B9 102.3(4) . . . . ?
Ti1 B3 B8 B9 -16.0(5) . . . . ?
C2 B3 B8 B11 0.5(5) . . . . ?
B4 B3 B8 B11 -102.9(4) . . . . ?
B7 B3 B8 B11 38.8(4) . . . . ?
Ti1 B3 B8 B11 -79.5(4) . . . . ?
C1 B5 B9 B8 -60.6(4) . . . . ?
B10 B5 B9 B8 -101.0(4) . . . . ?
B4 B5 B9 B8 39.2(3) . . . . ?
Ti1 B5 B9 B8 18.9(5) . . . . ?
C1 B5 B9 B4 -99.9(4) . . . . ?
B10 B5 B9 B4 -140.3(4) . . . . ?
Ti1 B5 B9 B4 -20.4(4) . . . . ?
C1 B5 B9 B10 40.4(3) . . . . ?
B4 B5 B9 B10 140.3(4) . . . . ?
Ti1 B5 B9 B10 119.9(5) . . . . ?
C1 B5 B9 B11 2.8(5) . . . . ?
B10 B5 B9 B11 -37.6(4) . . . . ?
B4 B5 B9 B11 102.7(4) . . . . ?
Ti1 B5 B9 B11 82.3(5) . . . . ?
B4 B8 B9 B5 -39.6(3) . . . . ?
B7 B8 B9 B5 63.4(5) . . . . ?
B3 B8 B9 B5 -0.5(5) . . . . ?
B11 B8 B9 B5 100.4(4) . . . . ?
B7 B8 B9 B4 103.0(4) . . . . ?
B3 B8 B9 B4 39.1(3) . . . . ?
B11 B8 B9 B4 140.0(4) . . . . ?
B4 B8 B9 B10 -102.1(4) . . . . ?
B7 B8 B9 B10 0.9(5) . . . . ?
B3 B8 B9 B10 -63.0(4) . . . . ?
B11 B8 B9 B10 37.9(3) . . . . ?
B4 B8 B9 B11 -140.0(4) . . . . ?
B7 B8 B9 B11 -37.0(4) . . . . ?
B3 B8 B9 B11 -100.9(4) . . . . ?
B3 B4 B9 B5 95.4(4) . . . . ?
B8 B4 B9 B5 135.0(4) . . . . ?
Ti1 B4 B9 B5 18.3(4) . . . . ?
B3 B4 B9 B8 -39.5(3) . . . . ?
B5 B4 B9 B8 -135.0(4) . . . . ?
Ti1 B4 B9 B8 -116.6(4) . . . . ?
B3 B4 B9 B10 59.8(4) . . . . ?
B8 B4 B9 B10 99.3(4) . . . . ?
B5 B4 B9 B10 -35.7(4) . . . . ?
Ti1 B4 B9 B10 -17.4(5) . . . . ?
B3 B4 B9 B11 -3.2(4) . . . . ?
B8 B4 B9 B11 36.3(3) . . . . ?
B5 B4 B9 B11 -98.6(4) . . . . ?
Ti1 B4 B9 B11 -80.3(4) . . . . ?
C7 C1 B10 B6 -109.3(5) . . . . ?
C2 C1 B10 B6 38.1(3) . . . . ?
B5 C1 B10 B6 143.2(4) . . . . ?
Ti1 C1 B10 B6 127.6(4) . . . . ?
C7 C1 B10 B5 107.5(5) . . . . ?
C2 C1 B10 B5 -105.1(4) . . . . ?
B6 C1 B10 B5 -143.2(4) . . . . ?
Ti1 C1 B10 B5 -15.6(4) . . . . ?
C7 C1 B10 B11 -150.8(4) . . . . ?
C2 C1 B10 B11 -3.4(5) . . . . ?
B5 C1 B10 B11 101.7(4) . . . . ?
B6 C1 B10 B11 -41.5(3) . . . . ?
Ti1 C1 B10 B11 86.1(4) . . . . ?
C7 C1 B10 B9 146.6(4) . . . . ?
C2 C1 B10 B9 -66.0(4) . . . . ?
B5 C1 B10 B9 39.1(3) . . . . ?
B6 C1 B10 B9 -104.1(4) . . . . ?
Ti1 C1 B10 B9 23.5(5) . . . . ?
C2 B6 B10 C1 -32.7(3) . . . . ?
B11 B6 B10 C1 -132.0(4) . . . . ?
B7 B6 B10 C1 -93.3(4) . . . . ?
C1 B6 B10 B5 31.8(3) . . . . ?
C2 B6 B10 B5 -0.8(4) . . . . ?
B11 B6 B10 B5 -100.2(4) . . . . ?
B7 B6 B10 B5 -61.5(4) . . . . ?
C1 B6 B10 B11 132.0(4) . . . . ?
C2 B6 B10 B11 99.4(4) . . . . ?
B7 B6 B10 B11 38.7(3) . . . . ?
C1 B6 B10 B9 94.4(4) . . . . ?
C2 B6 B10 B9 61.7(4) . . . . ?
B11 B6 B10 B9 -37.6(4) . . . . ?
B7 B6 B10 B9 1.1(5) . . . . ?
B9 B5 B10 C1 134.3(4) . . . . ?
B4 B5 B10 C1 97.7(4) . . . . ?
Ti1 B5 B10 C1 16.4(4) . . . . ?
C1 B5 B10 B6 -32.7(3) . . . . ?
B9 B5 B10 B6 101.6(4) . . . . ?
B4 B5 B10 B6 65.0(4) . . . . ?
Ti1 B5 B10 B6 -16.3(6) . . . . ?
C1 B5 B10 B11 -95.8(4) . . . . ?
B9 B5 B10 B11 38.4(3) . . . . ?
B4 B5 B10 B11 1.9(5) . . . . ?
Ti1 B5 B10 B11 -79.5(4) . . . . ?
C1 B5 B10 B9 -134.3(4) . . . . ?
B4 B5 B10 B9 -36.5(4) . . . . ?
Ti1 B5 B10 B9 -117.9(4) . . . . ?
B5 B9 B10 C1 -38.1(3) . . . . ?
B8 B9 B10 C1 60.4(4) . . . . ?
B4 B9 B10 C1 -2.3(5) . . . . ?
B11 B9 B10 C1 99.0(4) . . . . ?
B5 B9 B10 B6 -99.8(4) . . . . ?
B8 B9 B10 B6 -1.2(5) . . . . ?
B4 B9 B10 B6 -64.0(5) . . . . ?
B11 B9 B10 B6 37.3(4) . . . . ?
B8 B9 B10 B5 98.5(4) . . . . ?
B4 B9 B10 B5 35.8(4) . . . . ?
B11 B9 B10 B5 137.1(4) . . . . ?
B5 B9 B10 B11 -137.1(4) . . . . ?
B8 B9 B10 B11 -38.6(4) . . . . ?
B4 B9 B10 B11 -101.3(4) . . . . ?
C1 B6 B11 B10 -41.2(3) . . . . ?
C2 B6 B11 B10 -98.2(4) . . . . ?
B7 B6 B11 B10 -136.6(4) . . . . ?
C1 B6 B11 B7 95.4(4) . . . . ?
C2 B6 B11 B7 38.4(3) . . . . ?
B10 B6 B11 B7 136.6(4) . . . . ?
C1 B6 B11 B9 -3.9(5) . . . . ?
C2 B6 B11 B9 -61.0(4) . . . . ?
B10 B6 B11 B9 37.2(4) . . . . ?
B7 B6 B11 B9 -99.3(4) . . . . ?
C1 B6 B11 B8 58.3(4) . . . . ?
C2 B6 B11 B8 1.2(5) . . . . ?
B10 B6 B11 B8 99.5(4) . . . . ?
B7 B6 B11 B8 -37.1(3) . . . . ?
C1 B10 B11 B6 41.2(3) . . . . ?
B5 B10 B11 B6 100.7(4) . . . . ?
B9 B10 B11 B6 138.4(4) . . . . ?
C1 B10 B11 B7 2.2(5) . . . . ?
B6 B10 B11 B7 -38.9(3) . . . . ?
B5 B10 B11 B7 61.7(4) . . . . ?
B9 B10 B11 B7 99.5(4) . . . . ?
C1 B10 B11 B9 -97.2(4) . . . . ?
B6 B10 B11 B9 -138.4(4) . . . . ?
B5 B10 B11 B9 -37.7(3) . . . . ?
C1 B10 B11 B8 -59.6(4) . . . . ?
B6 B10 B11 B8 -100.7(4) . . . . ?
B5 B10 B11 B8 -0.1(5) . . . . ?
B9 B10 B11 B8 37.7(3) . . . . ?
C2 B7 B11 B6 -39.0(3) . . . . ?
B8 B7 B11 B6 -137.7(4) . . . . ?
B3 B7 B11 B6 -98.8(4) . . . . ?
C2 B7 B11 B10 -0.5(5) . . . . ?
B8 B7 B11 B10 -99.3(4) . . . . ?
B3 B7 B11 B10 -60.4(4) . . . . ?
B6 B7 B11 B10 38.4(3) . . . . ?
C2 B7 B11 B9 62.6(4) . . . . ?
B8 B7 B11 B9 -36.1(3) . . . . ?
B3 B7 B11 B9 2.8(5) . . . . ?
B6 B7 B11 B9 101.6(4) . . . . ?
C2 B7 B11 B8 98.7(4) . . . . ?
B3 B7 B11 B8 38.9(3) . . . . ?
B6 B7 B11 B8 137.7(4) . . . . ?
B5 B9 B11 B6 0.8(5) . . . . ?
B8 B9 B11 B6 99.9(4) . . . . ?
B4 B9 B11 B6 64.1(4) . . . . ?
B10 B9 B11 B6 -37.0(3) . . . . ?
B5 B9 B11 B10 37.8(3) . . . . ?
B8 B9 B11 B10 136.9(4) . . . . ?
B4 B9 B11 B10 101.1(4) . . . . ?
B5 B9 B11 B7 -63.1(4) . . . . ?
B8 B9 B11 B7 36.0(3) . . . . ?
B4 B9 B11 B7 0.2(5) . . . . ?
B10 B9 B11 B7 -100.9(4) . . . . ?
B5 B9 B11 B8 -99.1(4) . . . . ?
B4 B9 B11 B8 -35.8(3) . . . . ?
B10 B9 B11 B8 -136.9(4) . . . . ?
B4 B8 B11 B6 -64.4(4) . . . . ?
B7 B8 B11 B6 38.0(3) . . . . ?
B3 B8 B11 B6 -1.1(5) . . . . ?
B9 B8 B11 B6 -100.8(4) . . . . ?
B4 B8 B11 B10 -1.8(5) . . . . ?
B7 B8 B11 B10 100.6(4) . . . . ?
B3 B8 B11 B10 61.6(4) . . . . ?
B9 B8 B11 B10 -38.2(3) . . . . ?
B4 B8 B11 B7 -102.4(4) . . . . ?
B3 B8 B11 B7 -39.0(3) . . . . ?
B9 B8 B11 B7 -138.8(4) . . . . ?
B4 B8 B11 B9 36.4(3) . . . . ?
B7 B8 B11 B9 138.8(4) . . . . ?
B3 B8 B11 B9 99.8(4) . . . . ?
